data_7031054
loop_
_publ_author_name
'Sindlinger, Christian P.'
'Stasch, Andreas'

_publ_section_title
;
 Syntheses, structures and flexible coordination of sterically demanding
 di- and &quot;tri&quot;-lithiated methandiides.
;
_journal_issue 38
_journal_name_full 'Dalton transactions (Cambridge, England : 2003)'
_journal_page_first 14334
_journal_page_last 14345
_journal_paper_doi 10.1039/c4dt01185f
_journal_volume 43
_journal_year 2014
_chemical_formula_sum 'C45 H54 Li N O2 P2'
_chemical_formula_weight 709.77
_chemical_name_systematic
; 
 ? 
;
_space_group_IT_number 14
_symmetry_cell_setting monoclinic
_symmetry_space_group_name_Hall '-P 2yn'
_symmetry_space_group_name_H-M 'P 1 21/n 1'
_atom_sites_solution_hydrogens geom
_atom_sites_solution_primary direct
_atom_sites_solution_secondary difmap
_audit_creation_method SHELXL-97
_cell_angle_alpha 90.00
_cell_angle_beta 101.269(2)
_cell_angle_gamma 90.00
_cell_formula_units_Z 4
_cell_length_a 9.9994(2)
_cell_length_b 20.3004(3)
_cell_length_c 20.0691(4)
_cell_measurement_reflns_used 14695
_cell_measurement_temperature 123(2)
_cell_measurement_theta_max 29.9425
_cell_measurement_theta_min 2.0653
_cell_volume 3995.32(13)
_computing_cell_refinement
;
CrysAlisPro, Oxford Diffraction Ltd.,
Version 1.171.34.36 (release 02-08-2010 CrysAlis171 .NET)
(compiled Aug  2 2010,13:00:58)
;
_computing_data_collection
;
CrysAlisPro, Oxford Diffraction Ltd.,
Version 1.171.34.36 (release 02-08-2010 CrysAlis171 .NET)
(compiled Aug  2 2010,13:00:58)
;
_computing_data_reduction
;
CrysAlisPro, Oxford Diffraction Ltd.,
Version 1.171.34.36 (release 02-08-2010 CrysAlis171 .NET)
(compiled Aug  2 2010,13:00:58)
;
_computing_molecular_graphics 'X-Seed (Barbour, 1999)'
_computing_publication_material 'CIFTAB (Sheldrick, 1997)'
_computing_structure_refinement 'SHELXL-97 (Sheldrick, 1997)'
_computing_structure_solution 'SHELXS-97 (Sheldrick, 1990)'
_diffrn_ambient_temperature 123(2)
_diffrn_measured_fraction_theta_full 1.000
_diffrn_measured_fraction_theta_max 1.000
_diffrn_measurement_device_type 'Xcalibur, Ruby, Gemini ultra'
_diffrn_measurement_method '\w scans'
_diffrn_radiation_monochromator graphite
_diffrn_radiation_source 'Enhance (Mo) X-ray Source'
_diffrn_radiation_type MoK\a
_diffrn_radiation_wavelength 0.71073
_diffrn_reflns_av_R_equivalents 0.0224
_diffrn_reflns_av_sigmaI/netI 0.0242
_diffrn_reflns_limit_h_max 12
_diffrn_reflns_limit_h_min -11
_diffrn_reflns_limit_k_max 25
_diffrn_reflns_limit_k_min -18
_diffrn_reflns_limit_l_max 23
_diffrn_reflns_limit_l_min -25
_diffrn_reflns_number 30658
_diffrn_reflns_theta_full 27.00
_diffrn_reflns_theta_max 27.00
_diffrn_reflns_theta_min 2.07
_exptl_absorpt_coefficient_mu 0.146
_exptl_absorpt_correction_T_max 0.9507
_exptl_absorpt_correction_T_min 0.9306
_exptl_absorpt_correction_type multi-scan
_exptl_absorpt_process_details
;
CrysAlisPro, Oxford Diffraction Ltd.,
Version 1.171.34.36 (release 02-08-2010 CrysAlis171 .NET)
(compiled Aug  2 2010,13:00:58)
Empirical absorption correction using spherical harmonics,
 implemented in SCALE3 ABSPACK scaling algorithm.
;
_exptl_crystal_colour colourless
_exptl_crystal_density_diffrn 1.180
_exptl_crystal_density_method 'not measured'
_exptl_crystal_description block
_exptl_crystal_F_000 1520
_exptl_crystal_size_max 0.50
_exptl_crystal_size_mid 0.45
_exptl_crystal_size_min 0.35
_refine_diff_density_max 0.361
_refine_diff_density_min -0.295
_refine_diff_density_rms 0.041
_refine_ls_extinction_method none
_refine_ls_goodness_of_fit_ref 1.028
_refine_ls_hydrogen_treatment constr
_refine_ls_matrix_type full
_refine_ls_number_parameters 510
_refine_ls_number_reflns 8728
_refine_ls_number_restraints 10
_refine_ls_restrained_S_all 1.028
_refine_ls_R_factor_all 0.0476
_refine_ls_R_factor_gt 0.0366
_refine_ls_shift/su_max 0.000
_refine_ls_shift/su_mean 0.000
_refine_ls_structure_factor_coef Fsqd
_refine_ls_weighting_details 'calc w=1/[\s^2^(Fo^2^)+(0.0386P)^2^+1.9629P] where P=(Fo^2^+2Fc^2^)/3'
_refine_ls_weighting_scheme calc
_refine_ls_wR_factor_gt 0.0872
_refine_ls_wR_factor_ref 0.0941
_reflns_number_gt 7299
_reflns_number_total 8728
_reflns_threshold_expression >2sigma(I)
_cod_data_source_file c4dt01185f2.cif
_cod_data_source_block compound3
_cod_depositor_comments 'Adding full bibliography for 7031052--7031060.cif.'
_cod_original_sg_symbol_H-M 'P 21/n'
_cod_database_code 7031054

loop_
_symmetry_equiv_pos_as_xyz
'x, y, z'
'-x+1/2, y+1/2, -z+1/2'
'-x, -y, -z'
'x-1/2, -y-1/2, z-1/2'

loop_
_atom_site_label
_atom_site_type_symbol
_atom_site_fract_x
_atom_site_fract_y
_atom_site_fract_z
_atom_site_U_iso_or_equiv
_atom_site_adp_type
_atom_site_occupancy
_atom_site_symmetry_multiplicity
_atom_site_calc_flag
_atom_site_refinement_flags
_atom_site_disorder_assembly
_atom_site_disorder_group
P1 P 0.79051(3) 0.024210(16) 0.760360(17) 0.01616(8) Uani 1 1 d . . .
O1 O 0.49441(10) 0.20859(5) 0.76482(6) 0.0286(2) Uani 1 1 d . A .
N1 N 0.64628(11) 0.06055(5) 0.75345(6) 0.0183(2) Uani 1 1 d . A .
C1 C 0.92158(13) 0.07923(6) 0.77453(7) 0.0197(3) Uani 1 1 d . . .
H1 H 1.0119 0.0645 0.7917 0.024 Uiso 1 1 calc R . .
Li1 Li 0.6511(2) 0.15082(12) 0.79022(13) 0.0247(5) Uani 1 1 d . . .
P2 P 0.89010(3) 0.162540(16) 0.757620(17) 0.01733(8) Uani 1 1 d . A .
O2 O 0.6720(9) 0.1625(10) 0.8876(4) 0.0312(15) Uani 0.637(5) 1 d PD A 1
C2 C 0.82355(13) -0.03317(7) 0.83225(7) 0.0211(3) Uani 1 1 d . . .
C3 C 0.81842(19) -0.00778(9) 0.89595(8) 0.0399(4) Uani 1 1 d . . .
H3 H 0.7968 0.0374 0.9003 0.048 Uiso 1 1 calc R . .
C4 C 0.8444(2) -0.04738(11) 0.95328(10) 0.0515(5) Uani 1 1 d . . .
H4 H 0.8390 -0.0294 0.9964 0.062 Uiso 1 1 calc R . .
C5 C 0.87812(18) -0.11261(10) 0.94795(10) 0.0444(5) Uani 1 1 d . . .
H5 H 0.8973 -0.1396 0.9874 0.053 Uiso 1 1 calc R . .
C6 C 0.88394(18) -0.13851(8) 0.88553(10) 0.0413(4) Uani 1 1 d . . .
H6 H 0.9072 -0.1835 0.8817 0.050 Uiso 1 1 calc R . .
C7 C 0.85584(15) -0.09900(7) 0.82761(8) 0.0302(3) Uani 1 1 d . . .
H7 H 0.8589 -0.1175 0.7845 0.036 Uiso 1 1 calc R . .
C8 C 0.79291(13) -0.03161(6) 0.68870(7) 0.0187(3) Uani 1 1 d . . .
C9 C 0.90170(14) -0.02994(7) 0.65469(8) 0.0252(3) Uani 1 1 d . . .
H9 H 0.9742 0.0003 0.6688 0.030 Uiso 1 1 calc R . .
C10 C 0.90575(16) -0.07193(8) 0.60043(8) 0.0312(3) Uani 1 1 d . . .
H10 H 0.9808 -0.0702 0.5779 0.037 Uiso 1 1 calc R . .
C11 C 0.80110(16) -0.11608(7) 0.57920(8) 0.0281(3) Uani 1 1 d . . .
H11 H 0.8039 -0.1447 0.5420 0.034 Uiso 1 1 calc R . .
C12 C 0.69194(15) -0.11857(7) 0.61232(7) 0.0254(3) Uani 1 1 d . . .
H12 H 0.6196 -0.1488 0.5977 0.030 Uiso 1 1 calc R . .
C13 C 0.68832(14) -0.07694(7) 0.66684(7) 0.0217(3) Uani 1 1 d . . .
H13 H 0.6136 -0.0793 0.6896 0.026 Uiso 1 1 calc R . .
C14 C 1.02360(13) 0.20689(7) 0.81721(7) 0.0194(3) Uani 1 1 d . . .
C15 C 1.03178(15) 0.27531(7) 0.81269(8) 0.0262(3) Uani 1 1 d . A .
H15 H 0.9713 0.2977 0.7776 0.031 Uiso 1 1 calc R . .
C16 C 1.12619(16) 0.31133(8) 0.85826(8) 0.0326(4) Uani 1 1 d . . .
H16 H 1.1299 0.3579 0.8542 0.039 Uiso 1 1 calc R A .
C17 C 1.21474(16) 0.27938(8) 0.90953(8) 0.0332(4) Uani 1 1 d . A .
H17 H 1.2791 0.3038 0.9411 0.040 Uiso 1 1 calc R . .
C18 C 1.20903(15) 0.21156(8) 0.91454(8) 0.0315(3) Uani 1 1 d . . .
H18 H 1.2708 0.1894 0.9493 0.038 Uiso 1 1 calc R A .
C19 C 1.11350(14) 0.17549(7) 0.86908(7) 0.0254(3) Uani 1 1 d . A .
H19 H 1.1098 0.1290 0.8736 0.030 Uiso 1 1 calc R . .
C20 C 0.94669(13) 0.18477(6) 0.67834(7) 0.0200(3) Uani 1 1 d . . .
C21 C 0.89779(15) 0.24191(7) 0.64334(7) 0.0267(3) Uani 1 1 d . A .
H21 H 0.8382 0.2701 0.6616 0.032 Uiso 1 1 calc R . .
C22 C 0.93473(18) 0.25816(8) 0.58234(8) 0.0351(4) Uani 1 1 d . . .
H22 H 0.9018 0.2977 0.5595 0.042 Uiso 1 1 calc R A .
C23 C 1.01901(19) 0.21710(9) 0.55480(9) 0.0396(4) Uani 1 1 d . A .
H23 H 1.0425 0.2277 0.5124 0.048 Uiso 1 1 calc R . .
C24 C 1.06968(18) 0.16022(8) 0.58884(9) 0.0362(4) Uani 1 1 d . . .
H24 H 1.1287 0.1321 0.5701 0.043 Uiso 1 1 calc R A .
C25 C 1.03397(15) 0.14449(7) 0.65029(8) 0.0259(3) Uani 1 1 d . A .
H25 H 1.0696 0.1056 0.6736 0.031 Uiso 1 1 calc R . .
C26 C 0.52435(13) 0.04187(6) 0.70913(7) 0.0184(3) Uani 1 1 d . . .
C27 C 0.42038(14) 0.00936(6) 0.73543(7) 0.0216(3) Uani 1 1 d . A .
C28 C 0.29923(14) -0.00739(7) 0.69167(9) 0.0289(3) Uani 1 1 d . . .
H28 H 0.2302 -0.0298 0.7092 0.035 Uiso 1 1 calc R A .
C29 C 0.27735(15) 0.00792(7) 0.62336(9) 0.0313(3) Uani 1 1 d . A .
H29 H 0.1948 -0.0046 0.5940 0.038 Uiso 1 1 calc R . .
C30 C 0.37685(14) 0.04167(7) 0.59797(8) 0.0266(3) Uani 1 1 d . . .
H30 H 0.3607 0.0530 0.5512 0.032 Uiso 1 1 calc R A .
C31 C 0.50021(13) 0.05943(6) 0.63953(7) 0.0207(3) Uani 1 1 d . A .
C32 C 0.44078(14) -0.00851(7) 0.81026(8) 0.0256(3) Uani 1 1 d . . .
H32 H 0.5236 0.0154 0.8345 0.031 Uiso 1 1 calc R A .
C33 C 0.32025(19) 0.01302(10) 0.84217(10) 0.0439(4) Uani 1 1 d . A .
H33A H 0.3015 0.0598 0.8328 0.066 Uiso 1 1 calc R . .
H33B H 0.3429 0.0059 0.8914 0.066 Uiso 1 1 calc R . .
H33C H 0.2395 -0.0130 0.8227 0.066 Uiso 1 1 calc R . .
C34 C 0.46663(17) -0.08222(8) 0.82168(9) 0.0352(4) Uani 1 1 d . A .
H34A H 0.3870 -0.1070 0.7984 0.053 Uiso 1 1 calc R . .
H34B H 0.4826 -0.0918 0.8705 0.053 Uiso 1 1 calc R . .
H34C H 0.5469 -0.0952 0.8035 0.053 Uiso 1 1 calc R . .
C35 C 0.60293(14) 0.09888(7) 0.60895(7) 0.0232(3) Uani 1 1 d . . .
H35 H 0.6895 0.1011 0.6436 0.028 Uiso 1 1 calc R A .
C36 C 0.55220(17) 0.16967(7) 0.59359(9) 0.0333(4) Uani 1 1 d . A .
H36A H 0.6190 0.1942 0.5736 0.050 Uiso 1 1 calc R . .
H36B H 0.5406 0.1912 0.6358 0.050 Uiso 1 1 calc R . .
H36C H 0.4646 0.1688 0.5616 0.050 Uiso 1 1 calc R . .
C37 C 0.63598(16) 0.06752(8) 0.54504(8) 0.0313(3) Uani 1 1 d . A .
H37A H 0.6643 0.0217 0.5546 0.047 Uiso 1 1 calc R . .
H37B H 0.7100 0.0921 0.5308 0.047 Uiso 1 1 calc R . .
H37C H 0.5549 0.0686 0.5087 0.047 Uiso 1 1 calc R . .
C38 C 0.35347(14) 0.19754(7) 0.73420(8) 0.0281(3) Uani 1 1 d . . .
H38A H 0.2997 0.1861 0.7691 0.034 Uiso 1 1 calc R A .
H38B H 0.3446 0.1616 0.7003 0.034 Uiso 1 1 calc R . .
C39 C 0.30664(16) 0.26238(8) 0.70057(9) 0.0348(4) Uani 1 1 d . A .
H39A H 0.2069 0.2680 0.6960 0.042 Uiso 1 1 calc R . .
H39B H 0.3307 0.2657 0.6551 0.042 Uiso 1 1 calc R . .
C40 C 0.38458(16) 0.31292(8) 0.74943(10) 0.0398(4) Uani 1 1 d . . .
H40A H 0.4147 0.3503 0.7243 0.048 Uiso 1 1 calc R A .
H40B H 0.3271 0.3301 0.7805 0.048 Uiso 1 1 calc R . .
C41 C 0.50588(19) 0.27555(8) 0.78848(11) 0.0473(5) Uani 1 1 d . A .
H41A H 0.5918 0.2953 0.7805 0.057 Uiso 1 1 calc R . .
H41B H 0.5060 0.2772 0.8378 0.057 Uiso 1 1 calc R . .
C42 C 0.5533(4) 0.1494(2) 0.9155(2) 0.0346(9) Uani 0.637(5) 1 d PD A 1
H42A H 0.4847 0.1248 0.8826 0.042 Uiso 0.637(5) 1 calc PR A 1
H42B H 0.5117 0.1910 0.9272 0.042 Uiso 0.637(5) 1 calc PR A 1
C43 C 0.6030(4) 0.1085(2) 0.97871(17) 0.0510(10) Uani 0.637(5) 1 d PD A 1
H43A H 0.6087 0.0612 0.9675 0.061 Uiso 0.637(5) 1 calc PR A 1
H43B H 0.5429 0.1139 1.0122 0.061 Uiso 0.637(5) 1 calc PR A 1
C44 C 0.7445(5) 0.1378(3) 1.0051(2) 0.0565(19) Uani 0.637(5) 1 d PD A 1
H44A H 0.7416 0.1698 1.0420 0.068 Uiso 0.637(5) 1 calc PR A 1
H44B H 0.8108 0.1027 1.0227 0.068 Uiso 0.637(5) 1 calc PR A 1
C44A C 0.7930(5) 0.1953(3) 1.0032(2) 0.0401(16) Uani 0.363(5) 1 d PD A 2
H44C H 0.7515 0.2385 1.0098 0.048 Uiso 0.363(5) 1 calc PR A 2
H44D H 0.8783 0.1902 1.0374 0.048 Uiso 0.363(5) 1 calc PR A 2
C42A C 0.6048(9) 0.1404(4) 0.9365(4) 0.054(3) Uani 0.363(5) 1 d PD A 2
H42C H 0.5659 0.0963 0.9236 0.065 Uiso 0.363(5) 1 calc PR A 2
H42D H 0.5294 0.1724 0.9343 0.065 Uiso 0.363(5) 1 calc PR A 2
C45A C 0.8189(8) 0.1884(4) 0.9316(4) 0.0348(16) Uani 0.363(5) 1 d PD A 2
H45A H 0.8373 0.2318 0.9129 0.042 Uiso 0.363(5) 1 calc PR A 2
H45B H 0.8977 0.1591 0.9308 0.042 Uiso 0.363(5) 1 calc PR A 2
C45 C 0.7834(5) 0.1716(3) 0.9444(2) 0.0484(12) Uani 0.637(5) 1 d PD A 1
H45C H 0.7993 0.2192 0.9537 0.058 Uiso 0.637(5) 1 calc PR A 1
H45D H 0.8680 0.1521 0.9343 0.058 Uiso 0.637(5) 1 calc PR A 1
C43A C 0.6939(10) 0.1390(4) 1.0073(4) 0.062(4) Uani 0.363(5) 1 d PD A 2
H43C H 0.7423 0.0964 1.0164 0.074 Uiso 0.363(5) 1 calc PR A 2
H43D H 0.6397 0.1472 1.0428 0.074 Uiso 0.363(5) 1 calc PR A 2
O2A O 0.6956(16) 0.1602(17) 0.8929(6) 0.027(2) Uani 0.363(5) 1 d PD A 2

loop_
_atom_site_aniso_label
_atom_site_aniso_U_11
_atom_site_aniso_U_22
_atom_site_aniso_U_33
_atom_site_aniso_U_23
_atom_site_aniso_U_13
_atom_site_aniso_U_12
P1 0.01684(16) 0.01555(16) 0.01616(16) 0.00047(12) 0.00337(12) -0.00021(12)
O1 0.0215(5) 0.0265(5) 0.0360(6) -0.0039(4) 0.0012(4) 0.0033(4)
N1 0.0179(5) 0.0184(5) 0.0185(6) -0.0018(4) 0.0031(4) -0.0003(4)
C1 0.0170(6) 0.0175(6) 0.0236(7) 0.0010(5) 0.0015(5) 0.0001(5)
Li1 0.0208(11) 0.0255(12) 0.0269(13) -0.0048(10) 0.0026(9) 0.0017(9)
P2 0.01590(16) 0.01692(17) 0.01882(17) -0.00019(13) 0.00255(12) -0.00042(12)
O2 0.024(3) 0.0437(19) 0.0237(19) -0.0050(18) -0.0003(14) 0.007(3)
C2 0.0184(6) 0.0223(7) 0.0226(7) 0.0051(5) 0.0041(5) -0.0005(5)
C3 0.0598(11) 0.0356(9) 0.0253(8) 0.0063(7) 0.0105(8) 0.0120(8)
C4 0.0691(13) 0.0610(13) 0.0261(9) 0.0140(9) 0.0135(9) 0.0116(10)
C5 0.0371(9) 0.0545(11) 0.0399(10) 0.0298(9) 0.0034(8) -0.0001(8)
C6 0.0397(9) 0.0274(8) 0.0520(11) 0.0169(8) -0.0030(8) 0.0004(7)
C7 0.0322(8) 0.0231(7) 0.0335(8) 0.0049(6) 0.0014(6) 0.0016(6)
C8 0.0206(6) 0.0171(6) 0.0185(6) 0.0004(5) 0.0038(5) 0.0015(5)
C9 0.0230(7) 0.0260(7) 0.0280(8) -0.0032(6) 0.0083(6) -0.0038(5)
C10 0.0323(8) 0.0338(8) 0.0319(8) -0.0053(7) 0.0174(7) -0.0019(6)
C11 0.0367(8) 0.0255(7) 0.0235(7) -0.0054(6) 0.0091(6) 0.0022(6)
C12 0.0263(7) 0.0218(7) 0.0274(8) -0.0038(6) 0.0037(6) -0.0018(5)
C13 0.0214(7) 0.0193(6) 0.0255(7) -0.0012(5) 0.0069(5) -0.0003(5)
C14 0.0181(6) 0.0219(7) 0.0193(6) -0.0034(5) 0.0064(5) -0.0020(5)
C15 0.0279(7) 0.0236(7) 0.0265(8) -0.0033(6) 0.0035(6) -0.0015(6)
C16 0.0354(9) 0.0256(8) 0.0370(9) -0.0082(6) 0.0074(7) -0.0078(6)
C17 0.0284(8) 0.0418(9) 0.0285(8) -0.0132(7) 0.0035(6) -0.0110(7)
C18 0.0265(8) 0.0425(9) 0.0236(8) -0.0019(7) -0.0001(6) -0.0008(6)
C19 0.0257(7) 0.0271(7) 0.0227(7) -0.0013(6) 0.0031(6) -0.0005(6)
C20 0.0193(6) 0.0202(6) 0.0191(7) -0.0002(5) -0.0001(5) -0.0044(5)
C21 0.0285(8) 0.0249(7) 0.0240(7) 0.0014(6) -0.0016(6) 0.0012(6)
C22 0.0451(10) 0.0309(8) 0.0249(8) 0.0090(6) -0.0035(7) -0.0025(7)
C23 0.0560(11) 0.0405(10) 0.0244(8) 0.0059(7) 0.0127(7) -0.0072(8)
C24 0.0485(10) 0.0328(9) 0.0322(9) 0.0007(7) 0.0204(7) -0.0007(7)
C25 0.0299(8) 0.0231(7) 0.0261(7) 0.0023(6) 0.0090(6) -0.0009(6)
C26 0.0172(6) 0.0133(6) 0.0243(7) -0.0021(5) 0.0033(5) 0.0014(5)
C27 0.0202(7) 0.0151(6) 0.0305(8) 0.0002(5) 0.0074(6) 0.0025(5)
C28 0.0198(7) 0.0214(7) 0.0457(9) 0.0013(6) 0.0067(6) -0.0025(5)
C29 0.0201(7) 0.0284(8) 0.0410(9) -0.0034(7) -0.0048(6) -0.0028(6)
C30 0.0251(7) 0.0248(7) 0.0270(8) -0.0023(6) -0.0022(6) 0.0017(5)
C31 0.0209(7) 0.0171(6) 0.0238(7) -0.0028(5) 0.0031(5) 0.0014(5)
C32 0.0233(7) 0.0228(7) 0.0331(8) 0.0027(6) 0.0115(6) -0.0001(5)
C33 0.0424(10) 0.0495(11) 0.0462(11) 0.0040(8) 0.0246(8) 0.0113(8)
C34 0.0399(9) 0.0271(8) 0.0406(10) 0.0082(7) 0.0125(7) 0.0013(6)
C35 0.0244(7) 0.0253(7) 0.0191(7) 0.0002(5) 0.0022(5) -0.0011(5)
C36 0.0420(9) 0.0238(8) 0.0356(9) 0.0009(6) 0.0114(7) -0.0025(6)
C37 0.0375(9) 0.0337(8) 0.0234(8) 0.0001(6) 0.0076(6) 0.0020(6)
C38 0.0200(7) 0.0288(8) 0.0351(8) 0.0006(6) 0.0040(6) 0.0012(6)
C39 0.0288(8) 0.0353(9) 0.0397(9) 0.0060(7) 0.0051(7) 0.0070(6)
C40 0.0304(9) 0.0278(8) 0.0627(12) 0.0021(8) 0.0127(8) 0.0038(6)
C41 0.0457(10) 0.0248(8) 0.0642(13) -0.0013(8) -0.0071(9) -0.0020(7)
C42 0.035(2) 0.0454(18) 0.0255(18) -0.0024(14) 0.0098(14) 0.0089(16)
C43 0.054(2) 0.068(3) 0.0349(18) 0.0079(17) 0.0189(16) 0.0166(19)
C44 0.052(3) 0.096(4) 0.0186(18) -0.0074(19) 0.0007(17) 0.020(2)
C44A 0.038(3) 0.057(4) 0.023(2) -0.008(2) 0.0004(19) 0.015(2)
C42A 0.061(6) 0.051(5) 0.061(7) -0.028(5) 0.036(4) -0.026(4)
C45A 0.031(4) 0.048(4) 0.024(3) -0.012(3) 0.003(2) -0.002(3)
C45 0.034(3) 0.068(3) 0.038(3) -0.011(2) -0.0044(17) 0.0022(19)
C43A 0.113(10) 0.030(4) 0.061(6) 0.007(3) 0.064(7) 0.008(5)
O2A 0.020(4) 0.043(5) 0.017(3) -0.003(3) 0.002(3) 0.001(5)

loop_
_atom_type_symbol
_atom_type_description
_atom_type_scat_dispersion_real
_atom_type_scat_dispersion_imag
_atom_type_scat_source
C C 0.0033 0.0016 'International Tables Vol C Tables 4.2.6.8 and 6.1.1.4'
H H 0.0000 0.0000 'International Tables Vol C Tables 4.2.6.8 and 6.1.1.4'
Li Li -0.0003 0.0001 'International Tables Vol C Tables 4.2.6.8 and 6.1.1.4'
N N 0.0061 0.0033 'International Tables Vol C Tables 4.2.6.8 and 6.1.1.4'
O O 0.0106 0.0060 'International Tables Vol C Tables 4.2.6.8 and 6.1.1.4'
P P 0.1023 0.0942 'International Tables Vol C Tables 4.2.6.8 and 6.1.1.4'

loop_
_geom_angle_atom_site_label_1
_geom_angle_atom_site_label_2
_geom_angle_atom_site_label_3
_geom_angle
N1 P1 C1 111.28(6)
N1 P1 C2 112.43(6)
C1 P1 C2 105.71(6)
N1 P1 C8 111.47(6)
C1 P1 C8 114.11(6)
C2 P1 C8 101.33(6)
C41 O1 C38 107.25(11)
C41 O1 Li1 118.41(12)
C38 O1 Li1 133.57(11)
C26 N1 P1 125.62(9)
C26 N1 Li1 116.09(10)
P1 N1 Li1 116.08(9)
P1 C1 P2 120.03(8)
P1 C1 H1 120.0
P2 C1 H1 120.0
O2 Li1 O1 96.5(5)
O2 Li1 N1 118.7(6)
O1 Li1 N1 120.18(12)
O2 Li1 O2A 6.5(10)
O1 Li1 O2A 102.4(9)
N1 Li1 O2A 116.8(10)
O2 Li1 P2 108.6(2)
O1 Li1 P2 127.60(12)
N1 Li1 P2 87.00(9)
O2A Li1 P2 102.5(4)
C1 P2 C14 105.51(6)
C1 P2 C20 109.34(6)
C14 P2 C20 97.74(6)
C1 P2 Li1 90.12(7)
C14 P2 Li1 117.68(7)
C20 P2 Li1 133.52(7)
C42 O2 C45 106.7(5)
C42 O2 Li1 115.9(4)
C45 O2 Li1 136.6(6)
C7 C2 C3 118.17(14)
C7 C2 P1 124.74(12)
C3 C2 P1 117.08(11)
C4 C3 C2 120.95(17)
C4 C3 H3 119.5
C2 C3 H3 119.5
C5 C4 C3 120.19(18)
C5 C4 H4 119.9
C3 C4 H4 119.9
C6 C5 C4 119.69(16)
C6 C5 H5 120.2
C4 C5 H5 120.2
C5 C6 C7 120.24(16)
C5 C6 H6 119.9
C7 C6 H6 119.9
C2 C7 C6 120.76(16)
C2 C7 H7 119.6
C6 C7 H7 119.6
C9 C8 C13 118.05(12)
C9 C8 P1 120.01(10)
C13 C8 P1 121.94(10)
C10 C9 C8 120.94(13)
C10 C9 H9 119.5
C8 C9 H9 119.5
C11 C10 C9 120.24(14)
C11 C10 H10 119.9
C9 C10 H10 119.9
C10 C11 C12 119.76(14)
C10 C11 H11 120.1
C12 C11 H11 120.1
C11 C12 C13 120.01(13)
C11 C12 H12 120.0
C13 C12 H12 120.0
C12 C13 C8 120.99(13)
C12 C13 H13 119.5
C8 C13 H13 119.5
C19 C14 C15 117.88(13)
C19 C14 P2 122.83(11)
C15 C14 P2 119.22(10)
C16 C15 C14 121.52(14)
C16 C15 H15 119.2
C14 C15 H15 119.2
C17 C16 C15 119.88(15)
C17 C16 H16 120.1
C15 C16 H16 120.1
C16 C17 C18 119.49(14)
C16 C17 H17 120.3
C18 C17 H17 120.3
C17 C18 C19 120.57(14)
C17 C18 H18 119.7
C19 C18 H18 119.7
C14 C19 C18 120.65(14)
C14 C19 H19 119.7
C18 C19 H19 119.7
C25 C20 C21 118.08(13)
C25 C20 P2 121.79(10)
C21 C20 P2 120.08(11)
C22 C21 C20 121.02(15)
C22 C21 H21 119.5
C20 C21 H21 119.5
C23 C22 C21 120.04(15)
C23 C22 H22 120.0
C21 C22 H22 120.0
C22 C23 C24 120.02(15)
C22 C23 H23 120.0
C24 C23 H23 120.0
C23 C24 C25 119.82(16)
C23 C24 H24 120.1
C25 C24 H24 120.1
C24 C25 C20 121.00(14)
C24 C25 H25 119.5
C20 C25 H25 119.5
N1 C26 C31 120.87(12)
N1 C26 C27 119.72(12)
C31 C26 C27 119.24(12)
C28 C27 C26 119.33(13)
C28 C27 C32 119.82(13)
C26 C27 C32 120.84(12)
C29 C28 C27 121.38(14)
C29 C28 H28 119.3
C27 C28 H28 119.3
C28 C29 C30 119.40(13)
C28 C29 H29 120.3
C30 C29 H29 120.3
C29 C30 C31 121.53(14)
C29 C30 H30 119.2
C31 C30 H30 119.2
C30 C31 C26 119.03(13)
C30 C31 C35 118.83(13)
C26 C31 C35 122.11(12)
C27 C32 C34 111.60(13)
C27 C32 C33 112.32(13)
C34 C32 C33 109.87(13)
C27 C32 H32 107.6
C34 C32 H32 107.6
C33 C32 H32 107.6
C32 C33 H33A 109.5
C32 C33 H33B 109.5
H33A C33 H33B 109.5
C32 C33 H33C 109.5
H33A C33 H33C 109.5
H33B C33 H33C 109.5
C32 C34 H34A 109.5
C32 C34 H34B 109.5
H34A C34 H34B 109.5
C32 C34 H34C 109.5
H34A C34 H34C 109.5
H34B C34 H34C 109.5
C31 C35 C37 113.17(12)
C31 C35 C36 110.54(12)
C37 C35 C36 109.84(12)
C31 C35 H35 107.7
C37 C35 H35 107.7
C36 C35 H35 107.7
C35 C36 H36A 109.5
C35 C36 H36B 109.5
H36A C36 H36B 109.5
C35 C36 H36C 109.5
H36A C36 H36C 109.5
H36B C36 H36C 109.5
C35 C37 H37A 109.5
C35 C37 H37B 109.5
H37A C37 H37B 109.5
C35 C37 H37C 109.5
H37A C37 H37C 109.5
H37B C37 H37C 109.5
O1 C38 C39 104.29(12)
O1 C38 H38A 110.9
C39 C38 H38A 110.9
O1 C38 H38B 110.9
C39 C38 H38B 110.9
H38A C38 H38B 108.9
C38 C39 C40 102.95(13)
C38 C39 H39A 111.2
C40 C39 H39A 111.2
C38 C39 H39B 111.2
C40 C39 H39B 111.2
H39A C39 H39B 109.1
C41 C40 C39 104.66(13)
C41 C40 H40A 110.8
C39 C40 H40A 110.8
C41 C40 H40B 110.8
C39 C40 H40B 110.8
H40A C40 H40B 108.9
O1 C41 C40 107.40(14)
O1 C41 H41A 110.2
C40 C41 H41A 110.2
O1 C41 H41B 110.2
C40 C41 H41B 110.2
H41A C41 H41B 108.5
O2 C42 C43 105.5(6)
O2 C42 H42A 110.6
C43 C42 H42A 110.6
O2 C42 H42B 110.6
C43 C42 H42B 110.6
H42A C42 H42B 108.8
C42 C43 C44 102.0(3)
C42 C43 H43A 111.4
C44 C43 H43A 111.4
C42 C43 H43B 111.4
C44 C43 H43B 111.4
H43A C43 H43B 109.2
C45 C44 C43 105.2(3)
C45 C44 H44A 110.7
C43 C44 H44A 110.7
C45 C44 H44B 110.7
C43 C44 H44B 110.7
H44A C44 H44B 108.8
C45A C44A C43A 102.3(5)
C45A C44A H44C 111.3
C43A C44A H44C 111.3
C45A C44A H44D 111.3
C43A C44A H44D 111.3
H44C C44A H44D 109.2
O2A C42A C43A 104.5(7)
O2A C42A H42C 110.9
C43A C42A H42C 110.9
O2A C42A H42D 110.9
C43A C42A H42D 110.9
H42C C42A H42D 108.9
O2A C45A C44A 105.1(7)
O2A C45A H45A 110.7
C44A C45A H45A 110.7
O2A C45A H45B 110.7
C44A C45A H45B 110.7
H45A C45A H45B 108.8
O2 C45 C44 107.3(5)
O2 C45 H45C 110.3
C44 C45 H45C 110.3
O2 C45 H45D 110.3
C44 C45 H45D 110.3
H45C C45 H45D 108.5
C42A C43A C44A 101.7(5)
C42A C43A H43C 111.4
C44A C43A H43C 111.4
C42A C43A H43D 111.4
C44A C43A H43D 111.4
H43C C43A H43D 109.3
C42A O2A C45A 111.1(8)
C42A O2A Li1 123.6(6)
C45A O2A Li1 125.3(6)

loop_
_geom_bond_atom_site_label_1
_geom_bond_atom_site_label_2
_geom_bond_distance
P1 N1 1.6016(11)
P1 C1 1.7031(13)
P1 C2 1.8334(14)
P1 C8 1.8348(14)
O1 C41 1.437(2)
O1 C38 1.4407(17)
O1 Li1 1.944(3)
N1 C26 1.4134(16)
N1 Li1 1.973(3)
C1 P2 1.7415(13)
C1 H1 0.9500
Li1 O2 1.939(8)
Li1 O2A 2.031(12)
Li1 P2 2.609(2)
P2 C14 1.8436(13)
P2 C20 1.8459(14)
O2 C42 1.433(5)
O2 C45 1.441(5)
C2 C7 1.382(2)
C2 C3 1.389(2)
C3 C4 1.386(2)
C3 H3 0.9500
C4 C5 1.376(3)
C4 H4 0.9500
C5 C6 1.370(3)
C5 H5 0.9500
C6 C7 1.395(2)
C6 H6 0.9500
C7 H7 0.9500
C8 C9 1.3931(19)
C8 C13 1.3978(18)
C9 C10 1.390(2)
C9 H9 0.9500
C10 C11 1.380(2)
C10 H10 0.9500
C11 C12 1.385(2)
C11 H11 0.9500
C12 C13 1.389(2)
C12 H12 0.9500
C13 H13 0.9500
C14 C19 1.3901(19)
C14 C15 1.395(2)
C15 C16 1.387(2)
C15 H15 0.9500
C16 C17 1.381(2)
C16 H16 0.9500
C17 C18 1.382(2)
C17 H17 0.9500
C18 C19 1.393(2)
C18 H18 0.9500
C19 H19 0.9500
C20 C25 1.393(2)
C20 C21 1.3942(19)
C21 C22 1.386(2)
C21 H21 0.9500
C22 C23 1.376(3)
C22 H22 0.9500
C23 C24 1.386(2)
C23 H23 0.9500
C24 C25 1.387(2)
C24 H24 0.9500
C25 H25 0.9500
C26 C31 1.4159(19)
C26 C27 1.4176(19)
C27 C28 1.392(2)
C27 C32 1.519(2)
C28 C29 1.381(2)
C28 H28 0.9500
C29 C30 1.385(2)
C29 H29 0.9500
C30 C31 1.3947(19)
C30 H30 0.9500
C31 C35 1.5230(19)
C32 C34 1.528(2)
C32 C33 1.535(2)
C32 H32 1.0000
C33 H33A 0.9800
C33 H33B 0.9800
C33 H33C 0.9800
C34 H34A 0.9800
C34 H34B 0.9800
C34 H34C 0.9800
C35 C37 1.525(2)
C35 C36 1.535(2)
C35 H35 1.0000
C36 H36A 0.9800
C36 H36B 0.9800
C36 H36C 0.9800
C37 H37A 0.9800
C37 H37B 0.9800
C37 H37C 0.9800
C38 C39 1.511(2)
C38 H38A 0.9900
C38 H38B 0.9900
C39 C40 1.524(2)
C39 H39A 0.9900
C39 H39B 0.9900
C40 C41 1.513(2)
C40 H40A 0.9900
C40 H40B 0.9900
C41 H41A 0.9900
C41 H41B 0.9900
C42 C43 1.516(4)
C42 H42A 0.9900
C42 H42B 0.9900
C43 C44 1.531(5)
C43 H43A 0.9900
C43 H43B 0.9900
C44 C45 1.516(5)
C44 H44A 0.9900
C44 H44B 0.9900
C44A C45A 1.516(6)
C44A C43A 1.527(6)
C44A H44C 0.9900
C44A H44D 0.9900
C42A O2A 1.436(6)
C42A C43A 1.522(6)
C42A H42C 0.9900
C42A H42D 0.9900
C45A O2A 1.440(7)
C45A H45A 0.9900
C45A H45B 0.9900
C45 H45C 0.9900
C45 H45D 0.9900
C43A H43C 0.9900
C43A H43D 0.9900
